data_7709185
loop_
_publ_author_name
'Vanga, Mukundam'
'Mu\~noz-Castro, Alvaro'
'Dias, H. V. Rasika'

_publ_section_title
;
 Fluorinated tris(pyridyl)borate ligand support on coinage metals.
;
_journal_issue 4
_journal_name_full 'Dalton transactions (Cambridge, England : 2003)'
_journal_page_first 1308
_journal_page_last 1312
_journal_paper_doi 10.1039/d1dt04136c
_journal_volume 51
_journal_year 2022
_chemical_formula_moiety 'C28 H23 B F9 N3'
_chemical_formula_sum 'C28 H23 B F9 N3'
_chemical_formula_weight 583.30
_space_group_crystal_system monoclinic
_space_group_IT_number 14
_space_group_name_Hall '-P 2yn'
_space_group_name_H-M_alt 'P 1 21/n 1'
_atom_sites_solution_hydrogens mixed
_audit_creation_date 2021-12-02
_audit_creation_method
;
Olex2 1.5
(compiled 2021.11.18 svn.ra9532c28 for OlexSys, GUI svn.r6429)
;
_audit_update_record
;
2021-12-03 deposited with the CCDC.	2021-12-27 downloaded from the CCDC.
;
_cell_angle_alpha 90
_cell_angle_beta 101.246(2)
_cell_angle_gamma 90
_cell_formula_units_Z 4
_cell_length_a 10.4400(6)
_cell_length_b 20.0684(12)
_cell_length_c 13.0151(8)
_cell_measurement_reflns_used 9916
_cell_measurement_temperature 100.00
_cell_measurement_theta_max 29.02
_cell_measurement_theta_min 2.51
_cell_volume 2674.5(3)
_computing_cell_refinement 'SAINT V8.40B (?, 2016)'
_computing_data_collection 'APEX3 Ver. 2016.5-0 (Bruker-AXS, 2016)'
_computing_data_reduction 'SAINT V8.40B (?, 2016)'
_computing_molecular_graphics 'Olex2 1.5 (Dolomanov et al., 2009)'
_computing_publication_material 'Olex2 1.5 (Dolomanov et al., 2009)'
_computing_structure_refinement 'SHELXL 2018/3 (Sheldrick, 2015)'
_computing_structure_solution 'SHELXT 2018/2 (Sheldrick, 2018)'
_diffrn_ambient_temperature 100.00
_diffrn_detector 'charge-coupled device (CCD) area detector'
_diffrn_detector_area_resol_mean 7.9
_diffrn_detector_type 'PHOTON II 7 CPAD'
_diffrn_measured_fraction_theta_full 0.999
_diffrn_measured_fraction_theta_max 0.999
_diffrn_measurement_device 'three-circle diffractometer'
_diffrn_measurement_device_type 'Bruker D8 Quest with PHOTON II'
_diffrn_measurement_method '0.3\% \w and \f scans'
_diffrn_radiation_collimation '0.6 mm double-pinhole'
_diffrn_radiation_detector 'PHOTON II 7 CPAD'
_diffrn_radiation_monochromator 'curved graphite'
_diffrn_radiation_probe x-ray
_diffrn_radiation_type 'Mo K\a'
_diffrn_radiation_wavelength 0.71073
_diffrn_radiation_xray_symbol K-L~3~
_diffrn_reflns_av_R_equivalents 0.0457
_diffrn_reflns_av_unetI/netI 0.0288
_diffrn_reflns_Laue_measured_fraction_full 0.999
_diffrn_reflns_Laue_measured_fraction_max 0.999
_diffrn_reflns_limit_h_max 13
_diffrn_reflns_limit_h_min -13
_diffrn_reflns_limit_k_max 26
_diffrn_reflns_limit_k_min -26
_diffrn_reflns_limit_l_max 17
_diffrn_reflns_limit_l_min -17
_diffrn_reflns_number 69590
_diffrn_reflns_point_group_measured_fraction_full 0.999
_diffrn_reflns_point_group_measured_fraction_max 0.999
_diffrn_reflns_theta_full 25.242
_diffrn_reflns_theta_max 27.875
_diffrn_reflns_theta_min 2.509
_diffrn_source 'fine-focus sealed X-ray tube'
_diffrn_source_current 30.0
_diffrn_source_power 1.5
_diffrn_source_type 'KFF MO-2KC-90'
_diffrn_source_voltage 50.0
_diffrn_standards_number 0
_exptl_absorpt_coefficient_mu 0.129
_exptl_absorpt_correction_T_max 0.7459
_exptl_absorpt_correction_T_min 0.7172
_exptl_absorpt_correction_type multi-scan
_exptl_absorpt_process_details
;
SADABS-2016/2 (Bruker,2016/2) was used for absorption correction.
wR2(int) was 0.1124 before and 0.0609 after correction.
The Ratio of minimum to maximum transmission is 0.9615.
The \l/2 correction factor is Not present.
;
_exptl_crystal_colour colourless
_exptl_crystal_colour_primary colourless
_exptl_crystal_density_diffrn 1.449
_exptl_crystal_density_method 'not measured'
_exptl_crystal_description plate
_exptl_crystal_F_000 1192
_exptl_crystal_size_max 0.22
_exptl_crystal_size_mid 0.2
_exptl_crystal_size_min 0.08
_refine_diff_density_max 0.485
_refine_diff_density_min -0.514
_refine_diff_density_rms 0.115
_refine_ls_extinction_coef 0.024(3)
_refine_ls_extinction_expression Fc^*^=kFc[1+0.001xFc^2^\l^3^/sin(2\q)]^-1/4^
_refine_ls_extinction_method 'SHELXL-2018/3 (Sheldrick 2018)'
_refine_ls_goodness_of_fit_ref 1.167
_refine_ls_hydrogen_treatment mixed
_refine_ls_matrix_type full
_refine_ls_number_parameters 378
_refine_ls_number_reflns 6376
_refine_ls_number_restraints 0
_refine_ls_restrained_S_all 1.167
_refine_ls_R_factor_all 0.1169
_refine_ls_R_factor_gt 0.0707
_refine_ls_shift/su_max 0.000
_refine_ls_shift/su_mean 0.000
_refine_ls_structure_factor_coef Fsqd
_refine_ls_weighting_details 'w=1/[\s^2^(Fo^2^)+(0.1196P)^2^+2.8776P] where P=(Fo^2^+2Fc^2^)/3'
_refine_ls_weighting_scheme calc
_refine_ls_wR_factor_gt 0.1817
_refine_ls_wR_factor_ref 0.2480
_reflns_Friedel_coverage 0.000
_reflns_number_gt 4247
_reflns_number_total 6376
_reflns_threshold_expression 'I > 2\s(I)'
_cod_data_source_file d1dt04136c2.cif
_cod_data_source_block hrd50_0m_a
_cod_depositor_comments
;
The following automatic conversions were performed:

data item '_diffrn_radiation_probe' value 'X-ray' was changed to
'x-ray' in accordance with the
/home/data/users/saulius/crontab/automatic-downloads/rss-feeds/RSC/lib/dictionaries/cif_core.dic
dictionary named 'cif_core.dic' version 2.4.2 last updated on
2011-04-26.

Automatic conversion script
Id: cif_fix_values 7556 2019-12-06 15:28:31Z antanas 

 Adding full bibliography for 7709183--7709187.cif.
;
_cod_database_code 7709185
_shelx_shelxl_version_number 2018/3
_shelx_space_group_comment
;
The symmetry employed for this shelxl refinement is uniquely defined
by the following loop, which should always be used as a source of
symmetry information in preference to the above space-group names.
They are only intended as comments.
;
_shelx_estimated_absorpt_t_max 0.990
_shelx_estimated_absorpt_t_min 0.972
_olex2_refinement_description
;
1.a Aromatic/amide H refined with riding coordinates:
 C2(H2), C3(H3), C4(H4), C8(H8), C9(H9), C10(H10), C14(H14), C15(H15),
 C16(H16), C20(H20), C21(H21), C23(H23), C24(H24)
1.b Idealised Me refined as rotating group:
 C26(H26A,H26B,H26C), C27(H27A,H27B,H27C), C28(H28A,H28B,H28C)
;
_olex2_submission_special_instructions 'No special instructions were received'

loop_
_space_group_symop_operation_xyz
'x, y, z'
'-x+1/2, y+1/2, -z+1/2'
'-x, -y, -z'
'x-1/2, -y-1/2, z-1/2'

loop_
_atom_site_label
_atom_site_type_symbol
_atom_site_fract_x
_atom_site_fract_y
_atom_site_fract_z
_atom_site_U_iso_or_equiv
_atom_site_adp_type
_atom_site_occupancy
_atom_site_site_symmetry_order
_atom_site_calc_flag
_atom_site_refinement_flags_posn
_atom_site_refinement_flags_adp
_atom_site_refinement_flags_occupancy
_atom_site_disorder_assembly
_atom_site_disorder_group
F1 F 0.2809(2) 0.56840(13) 0.42206(17) 0.0560(6) Uani 1 1 d . . . . .
F2 F 0.2764(2) 0.65726(11) 0.3321(2) 0.0643(7) Uani 1 1 d . . . . .
F3 F 0.12510(19) 0.58403(14) 0.2909(2) 0.0614(7) Uani 1 1 d . . . . .
F4 F 0.48937(19) 0.65807(9) 0.54633(15) 0.0398(5) Uani 1 1 d . . . . .
F5 F 0.5069(2) 0.55953(11) 0.60728(19) 0.0547(6) Uani 1 1 d . . . . .
F6 F 0.6148(2) 0.63872(16) 0.69441(17) 0.0712(8) Uani 1 1 d . . . . .
F7 F 0.4239(2) 0.73206(17) -0.0002(2) 0.0818(9) Uani 1 1 d . . . . .
F8 F 0.5639(2) 0.77065(13) -0.0825(2) 0.0729(8) Uani 1 1 d . . . . .
F9 F 0.5154(3) 0.66762(14) -0.0937(2) 0.0815(9) Uani 1 1 d . . . . .
N1 N 0.4613(2) 0.56744(12) 0.27902(19) 0.0259(5) Uani 1 1 d . . . . .
H1 H 0.501(4) 0.5896(19) 0.347(3) 0.042(10) Uiso 1 1 d . . . . .
N2 N 0.6528(2) 0.59005(11) 0.44070(17) 0.0260(5) Uani 1 1 d . . . . .
N3 N 0.6289(2) 0.64727(12) 0.11469(18) 0.0287(5) Uani 1 1 d . . . . .
C1 C 0.3303(3) 0.55866(15) 0.2543(2) 0.0319(6) Uani 1 1 d . . . . .
C2 C 0.2763(3) 0.52070(16) 0.1696(2) 0.0350(7) Uani 1 1 d . . . . .
H2 H 0.184531 0.514255 0.151609 0.042 Uiso 1 1 calc R U . . .
C3 C 0.3594(3) 0.49167(16) 0.1104(2) 0.0352(7) Uani 1 1 d . . . . .
H3 H 0.324508 0.464803 0.051494 0.042 Uiso 1 1 calc R U . . .
C4 C 0.4921(3) 0.50209(15) 0.1376(2) 0.0305(6) Uani 1 1 d . . . . .
H4 H 0.548008 0.482223 0.096810 0.037 Uiso 1 1 calc R U . . .
C5 C 0.5468(3) 0.54151(14) 0.2246(2) 0.0276(6) Uani 1 1 d . . . . .
C6 C 0.2528(3) 0.59238(17) 0.3244(3) 0.0394(7) Uani 1 1 d . . . . .
C7 C 0.6431(3) 0.70469(15) 0.0660(2) 0.0312(6) Uani 1 1 d . . . . .
C8 C 0.7443(3) 0.74957(15) 0.0960(2) 0.0308(6) Uani 1 1 d . . . . .
H8 H 0.748469 0.790143 0.059165 0.037 Uiso 1 1 calc R U . . .
C9 C 0.8393(3) 0.73260(15) 0.1822(2) 0.0330(6) Uani 1 1 d . . . . .
H9 H 0.911956 0.761050 0.205405 0.040 Uiso 1 1 calc R U . . .
C10 C 0.8262(3) 0.67350(14) 0.2337(2) 0.0296(6) Uani 1 1 d . . . . .
H10 H 0.890391 0.661625 0.293138 0.036 Uiso 1 1 calc R U . . .
C11 C 0.7200(3) 0.63060(14) 0.1999(2) 0.0256(5) Uani 1 1 d . . . . .
C12 C 0.5369(3) 0.71809(18) -0.0277(3) 0.0430(8) Uani 1 1 d . . . . .
C13 C 0.6875(3) 0.60084(15) 0.5443(2) 0.0307(6) Uani 1 1 d . . . . .
C14 C 0.8146(3) 0.59649(16) 0.5994(2) 0.0357(7) Uani 1 1 d . . . . .
H14 H 0.835840 0.605434 0.672410 0.043 Uiso 1 1 calc R U . . .
C15 C 0.9100(3) 0.57851(17) 0.5437(2) 0.0362(7) Uani 1 1 d . . . . .
H15 H 0.998898 0.575419 0.577998 0.043 Uiso 1 1 calc R U . . .
C16 C 0.8742(3) 0.56517(15) 0.4378(2) 0.0304(6) Uani 1 1 d . . . . .
H16 H 0.938637 0.551364 0.399867 0.036 Uiso 1 1 calc R U . . .
C17 C 0.7438(3) 0.57172(13) 0.3854(2) 0.0263(6) Uani 1 1 d . . . . .
C18 C 0.5758(3) 0.61492(16) 0.5981(2) 0.0357(7) Uani 1 1 d . . . . .
C19 C 0.7850(3) 0.49998(14) 0.2206(2) 0.0252(5) Uani 1 1 d . . . . .
C20 C 0.8643(3) 0.50637(14) 0.1460(2) 0.0288(6) Uani 1 1 d . . . . .
H20 H 0.878880 0.549433 0.120273 0.035 Uiso 1 1 calc R U . . .
C21 C 0.9225(3) 0.45123(15) 0.1084(2) 0.0297(6) Uani 1 1 d . . . . .
H21 H 0.975488 0.457841 0.057611 0.036 Uiso 1 1 calc R U . . .
C22 C 0.9052(3) 0.38698(14) 0.1431(2) 0.0284(6) Uani 1 1 d . . . . .
C23 C 0.8299(3) 0.38020(15) 0.2197(2) 0.0306(6) Uani 1 1 d . . . . .
H23 H 0.817863 0.337229 0.246900 0.037 Uiso 1 1 calc R U . . .
C24 C 0.7718(3) 0.43538(14) 0.2573(2) 0.0290(6) Uani 1 1 d . . . . .
H24 H 0.721379 0.428760 0.309793 0.035 Uiso 1 1 calc R U . . .
C25 C 0.9620(3) 0.32709(15) 0.0938(2) 0.0316(6) Uani 1 1 d . . . . .
C26 C 1.1095(3) 0.33462(19) 0.1025(3) 0.0443(8) Uani 1 1 d . . . . .
H26A H 1.127722 0.375846 0.067588 0.066 Uiso 1 1 calc R U . . .
H26B H 1.143099 0.296493 0.068819 0.066 Uiso 1 1 calc R U . . .
H26C H 1.152095 0.336353 0.176488 0.066 Uiso 1 1 calc R U . . .
C27 C 0.8980(3) 0.32350(17) -0.0225(2) 0.0380(7) Uani 1 1 d . . . . .
H27A H 0.803103 0.319987 -0.029582 0.057 Uiso 1 1 calc R U . . .
H27B H 0.930866 0.284350 -0.054272 0.057 Uiso 1 1 calc R U . . .
H27C H 0.919291 0.363863 -0.058162 0.057 Uiso 1 1 calc R U . . .
C28 C 0.9349(4) 0.26165(17) 0.1456(3) 0.0473(9) Uani 1 1 d . . . . .
H28A H 0.977158 0.262492 0.219785 0.071 Uiso 1 1 calc R U . . .
H28B H 0.969701 0.224438 0.110722 0.071 Uiso 1 1 calc R U . . .
H28C H 0.840485 0.256039 0.139600 0.071 Uiso 1 1 calc R U . . .
B B 0.7015(3) 0.56047(15) 0.2589(2) 0.0252(6) Uani 1 1 d . . . . .

loop_
_atom_site_aniso_label
_atom_site_aniso_U_11
_atom_site_aniso_U_22
_atom_site_aniso_U_33
_atom_site_aniso_U_23
_atom_site_aniso_U_13
_atom_site_aniso_U_12
F1 0.0551(13) 0.0726(15) 0.0449(12) -0.0035(10) 0.0209(10) 0.0073(11)
F2 0.0562(14) 0.0396(12) 0.107(2) -0.0110(12) 0.0411(14) 0.0014(10)
F3 0.0248(10) 0.0890(18) 0.0712(15) -0.0179(13) 0.0115(10) 0.0005(10)
F4 0.0441(10) 0.0364(10) 0.0433(11) 0.0064(8) 0.0192(8) 0.0108(8)
F5 0.0608(13) 0.0436(12) 0.0699(15) 0.0209(10) 0.0377(12) 0.0094(10)
F6 0.0562(14) 0.124(2) 0.0336(11) -0.0266(13) 0.0090(10) 0.0169(14)
F7 0.0325(12) 0.125(3) 0.0840(19) 0.0401(18) 0.0019(12) 0.0127(13)
F8 0.0531(13) 0.0779(17) 0.0763(17) 0.0514(14) -0.0158(12) -0.0163(12)
F9 0.106(2) 0.0682(17) 0.0493(14) 0.0056(12) -0.0356(14) -0.0005(15)
N1 0.0224(11) 0.0269(11) 0.0283(12) 0.0023(9) 0.0045(9) 0.0002(9)
N2 0.0287(11) 0.0270(11) 0.0230(11) 0.0007(9) 0.0068(9) 0.0000(9)
N3 0.0290(12) 0.0284(12) 0.0276(12) 0.0040(9) 0.0030(9) 0.0006(9)
C1 0.0246(13) 0.0343(15) 0.0369(15) 0.0032(12) 0.0065(11) -0.0017(11)
C2 0.0249(13) 0.0408(17) 0.0374(16) 0.0038(13) 0.0017(12) -0.0028(12)
C3 0.0315(15) 0.0389(16) 0.0326(15) -0.0001(12) -0.0001(12) -0.0076(12)
C4 0.0285(14) 0.0361(15) 0.0264(13) 0.0013(11) 0.0040(11) -0.0033(11)
C5 0.0302(13) 0.0296(14) 0.0236(13) 0.0047(10) 0.0068(10) 0.0007(11)
C6 0.0287(15) 0.0389(17) 0.0512(19) -0.0029(14) 0.0092(13) -0.0020(12)
C7 0.0296(14) 0.0333(15) 0.0309(14) 0.0045(11) 0.0062(11) 0.0025(11)
C8 0.0342(15) 0.0287(14) 0.0321(14) 0.0009(11) 0.0130(12) 0.0005(11)
C9 0.0345(15) 0.0335(15) 0.0324(15) -0.0035(12) 0.0098(12) -0.0069(12)
C10 0.0320(14) 0.0323(15) 0.0243(13) -0.0011(11) 0.0050(11) -0.0009(11)
C11 0.0252(12) 0.0284(13) 0.0236(12) -0.0031(10) 0.0058(10) 0.0026(10)
C12 0.0358(16) 0.0456(19) 0.0452(19) 0.0177(15) 0.0017(14) -0.0029(14)
C13 0.0355(15) 0.0314(14) 0.0260(14) -0.0010(11) 0.0076(11) 0.0035(11)
C14 0.0409(16) 0.0402(17) 0.0238(13) -0.0038(12) 0.0008(12) 0.0050(13)
C15 0.0315(15) 0.0429(17) 0.0308(15) -0.0021(13) -0.0020(12) 0.0032(13)
C16 0.0285(14) 0.0331(15) 0.0292(14) -0.0006(11) 0.0048(11) 0.0023(11)
C17 0.0280(13) 0.0244(13) 0.0266(13) 0.0016(10) 0.0054(10) 0.0006(10)
C18 0.0426(17) 0.0401(17) 0.0258(14) 0.0022(12) 0.0098(12) 0.0070(13)
C19 0.0239(12) 0.0276(13) 0.0239(12) -0.0018(10) 0.0042(10) -0.0014(10)
C20 0.0288(13) 0.0269(13) 0.0310(14) 0.0007(11) 0.0068(11) -0.0017(10)
C21 0.0293(14) 0.0328(15) 0.0293(14) -0.0005(11) 0.0113(11) -0.0023(11)
C22 0.0287(13) 0.0293(14) 0.0278(13) -0.0019(11) 0.0069(11) 0.0004(11)
C23 0.0336(15) 0.0291(14) 0.0305(14) 0.0031(11) 0.0098(12) 0.0009(11)
C24 0.0324(14) 0.0292(14) 0.0270(13) 0.0024(11) 0.0096(11) 0.0007(11)
C25 0.0355(15) 0.0300(15) 0.0311(14) -0.0039(11) 0.0109(12) 0.0015(11)
C26 0.0342(16) 0.050(2) 0.0489(19) -0.0162(16) 0.0086(14) 0.0048(14)
C27 0.0456(18) 0.0351(16) 0.0328(16) -0.0071(12) 0.0062(13) 0.0008(13)
C28 0.068(2) 0.0315(17) 0.049(2) -0.0001(14) 0.0277(18) 0.0109(16)
B 0.0257(14) 0.0276(15) 0.0228(14) 0.0011(11) 0.0057(11) 0.0022(11)

loop_
_atom_type_symbol
_atom_type_description
_atom_type_scat_dispersion_real
_atom_type_scat_dispersion_imag
_atom_type_scat_source
C C 0.0033 0.0016 'International Tables Vol C Tables 4.2.6.8 and 6.1.1.4'
H H 0.0000 0.0000 'International Tables Vol C Tables 4.2.6.8 and 6.1.1.4'
B B 0.0013 0.0007 'International Tables Vol C Tables 4.2.6.8 and 6.1.1.4'
F F 0.0171 0.0103 'International Tables Vol C Tables 4.2.6.8 and 6.1.1.4'
N N 0.0061 0.0033 'International Tables Vol C Tables 4.2.6.8 and 6.1.1.4'

loop_
_geom_angle_atom_site_label_1
_geom_angle_atom_site_label_2
_geom_angle_atom_site_label_3
_geom_angle
_geom_angle_site_symmetry_1
_geom_angle_site_symmetry_3
_geom_angle_publ_flag
C1 N1 H1 119(2) . . ?
C5 N1 H1 115(2) . . ?
C5 N1 C1 124.5(3) . . ?
C13 N2 C17 119.9(2) . . ?
C7 N3 C11 118.4(2) . . ?
N1 C1 C2 120.2(3) . . ?
N1 C1 C6 116.0(3) . . ?
C2 C1 C6 123.8(3) . . ?
C1 C2 H2 120.8 . . ?
C1 C2 C3 118.4(3) . . ?
C3 C2 H2 120.8 . . ?
C2 C3 H3 120.1 . . ?
C4 C3 C2 119.8(3) . . ?
C4 C3 H3 120.1 . . ?
C3 C4 H4 119.3 . . ?
C3 C4 C5 121.5(3) . . ?
C5 C4 H4 119.3 . . ?
N1 C5 C4 115.7(3) . . ?
N1 C5 B 119.2(2) . . ?
C4 C5 B 125.1(2) . . ?
F1 C6 C1 111.9(3) . . ?
F2 C6 F1 106.2(3) . . ?
F2 C6 F3 108.0(3) . . ?
F2 C6 C1 112.1(3) . . ?
F3 C6 F1 106.7(3) . . ?
F3 C6 C1 111.7(3) . . ?
N3 C7 C8 125.2(3) . . ?
N3 C7 C12 113.9(3) . . ?
C8 C7 C12 120.9(3) . . ?
C7 C8 H8 121.5 . . ?
C7 C8 C9 117.0(3) . . ?
C9 C8 H8 121.5 . . ?
C8 C9 H9 120.7 . . ?
C10 C9 C8 118.7(3) . . ?
C10 C9 H9 120.7 . . ?
C9 C10 H10 119.3 . . ?
C9 C10 C11 121.4(3) . . ?
C11 C10 H10 119.3 . . ?
N3 C11 C10 119.4(3) . . ?
N3 C11 B 118.0(2) . . ?
C10 C11 B 122.7(2) . . ?
F7 C12 F8 105.6(3) . . ?
F7 C12 C7 111.9(3) . . ?
F8 C12 C7 112.1(3) . . ?
F9 C12 F7 106.9(3) . . ?
F9 C12 F8 106.6(3) . . ?
F9 C12 C7 113.3(3) . . ?
N2 C13 C14 123.6(3) . . ?
N2 C13 C18 114.7(3) . . ?
C14 C13 C18 121.7(3) . . ?
C13 C14 H14 121.3 . . ?
C13 C14 C15 117.4(3) . . ?
C15 C14 H14 121.3 . . ?
C14 C15 H15 120.4 . . ?
C16 C15 C14 119.2(3) . . ?
C16 C15 H15 120.4 . . ?
C15 C16 H16 119.5 . . ?
C15 C16 C17 121.0(3) . . ?
C17 C16 H16 119.5 . . ?
N2 C17 C16 118.9(3) . . ?
N2 C17 B 119.6(2) . . ?
C16 C17 B 121.5(2) . . ?
F4 C18 F5 105.1(3) . . ?
F4 C18 C13 113.4(2) . . ?
F5 C18 C13 111.4(3) . . ?
F6 C18 F4 107.2(3) . . ?
F6 C18 F5 106.5(3) . . ?
F6 C18 C13 112.7(3) . . ?
C20 C19 B 124.6(2) . . ?
C24 C19 C20 115.7(2) . . ?
C24 C19 B 119.5(2) . . ?
C19 C20 H20 119.1 . . ?
C21 C20 C19 121.9(3) . . ?
C21 C20 H20 119.1 . . ?
C20 C21 H21 119.1 . . ?
C22 C21 C20 121.9(3) . . ?
C22 C21 H21 119.1 . . ?
C21 C22 C23 116.8(3) . . ?
C21 C22 C25 120.4(2) . . ?
C23 C22 C25 122.7(3) . . ?
C22 C23 H23 119.4 . . ?
C22 C23 C24 121.2(3) . . ?
C24 C23 H23 119.4 . . ?
C19 C24 H24 118.8 . . ?
C23 C24 C19 122.5(3) . . ?
C23 C24 H24 118.8 . . ?
C26 C25 C22 110.9(2) . . ?
C26 C25 C27 108.4(3) . . ?
C27 C25 C22 108.7(2) . . ?
C28 C25 C22 111.7(2) . . ?
C28 C25 C26 108.8(3) . . ?
C28 C25 C27 108.2(3) . . ?
C25 C26 H26A 109.5 . . ?
C25 C26 H26B 109.5 . . ?
C25 C26 H26C 109.5 . . ?
H26A C26 H26B 109.5 . . ?
H26A C26 H26C 109.5 . . ?
H26B C26 H26C 109.5 . . ?
C25 C27 H27A 109.5 . . ?
C25 C27 H27B 109.5 . . ?
C25 C27 H27C 109.5 . . ?
H27A C27 H27B 109.5 . . ?
H27A C27 H27C 109.5 . . ?
H27B C27 H27C 109.5 . . ?
C25 C28 H28A 109.5 . . ?
C25 C28 H28B 109.5 . . ?
C25 C28 H28C 109.5 . . ?
H28A C28 H28B 109.5 . . ?
H28A C28 H28C 109.5 . . ?
H28B C28 H28C 109.5 . . ?
C5 B C17 111.5(2) . . ?
C11 B C5 105.9(2) . . ?
C11 B C17 108.7(2) . . ?
C19 B C5 107.6(2) . . ?
C19 B C11 112.3(2) . . ?
C19 B C17 110.8(2) . . ?

loop_
_geom_bond_atom_site_label_1
_geom_bond_atom_site_label_2
_geom_bond_distance
_geom_bond_site_symmetry_2
_geom_bond_publ_flag
F1 C6 1.337(4) . ?
F2 C6 1.325(4) . ?
F3 C6 1.330(4) . ?
F4 C18 1.335(4) . ?
F5 C18 1.342(4) . ?
F6 C18 1.329(4) . ?
F7 C12 1.328(4) . ?
F8 C12 1.334(4) . ?
F9 C12 1.319(5) . ?
N1 H1 1.00(4) . ?
N1 C1 1.354(4) . ?
N1 C5 1.347(4) . ?
N2 C13 1.344(4) . ?
N2 C17 1.351(3) . ?
N3 C7 1.338(4) . ?
N3 C11 1.355(4) . ?
C1 C2 1.368(4) . ?
C1 C6 1.494(4) . ?
C2 H2 0.9500 . ?
C2 C3 1.395(5) . ?
C3 H3 0.9500 . ?
C3 C4 1.378(4) . ?
C4 H4 0.9500 . ?
C4 C5 1.408(4) . ?
C5 B 1.634(4) . ?
C7 C8 1.385(4) . ?
C7 C12 1.503(4) . ?
C8 H8 0.9500 . ?
C8 C9 1.388(4) . ?
C9 H9 0.9500 . ?
C9 C10 1.382(4) . ?
C10 H10 0.9500 . ?
C10 C11 1.405(4) . ?
C11 B 1.633(4) . ?
C13 C14 1.383(4) . ?
C13 C18 1.499(4) . ?
C14 H14 0.9500 . ?
C14 C15 1.389(4) . ?
C15 H15 0.9500 . ?
C15 C16 1.382(4) . ?
C16 H16 0.9500 . ?
C16 C17 1.404(4) . ?
C17 B 1.635(4) . ?
C19 C20 1.398(4) . ?
C19 C24 1.398(4) . ?
C19 B 1.629(4) . ?
C20 H20 0.9500 . ?
C20 C21 1.397(4) . ?
C21 H21 0.9500 . ?
C21 C22 1.390(4) . ?
C22 C23 1.391(4) . ?
C22 C25 1.535(4) . ?
C23 H23 0.9500 . ?
C23 C24 1.396(4) . ?
C24 H24 0.9500 . ?
C25 C26 1.529(4) . ?
C25 C27 1.533(4) . ?
C25 C28 1.528(4) . ?
C26 H26A 0.9800 . ?
C26 H26B 0.9800 . ?
C26 H26C 0.9800 . ?
C27 H27A 0.9800 . ?
C27 H27B 0.9800 . ?
C27 H27C 0.9800 . ?
C28 H28A 0.9800 . ?
C28 H28B 0.9800 . ?
C28 H28C 0.9800 . ?

loop_
_geom_torsion_atom_site_label_1
_geom_torsion_atom_site_label_2
_geom_torsion_atom_site_label_3
_geom_torsion_atom_site_label_4
_geom_torsion
_geom_torsion_site_symmetry_1
_geom_torsion_site_symmetry_2
_geom_torsion_site_symmetry_3
_geom_torsion_site_symmetry_4
_geom_torsion_publ_flag
N1 C1 C2 C3 0.1(5) . . . . ?
N1 C1 C6 F1 -63.9(4) . . . . ?
N1 C1 C6 F2 55.2(4) . . . . ?
N1 C1 C6 F3 176.5(3) . . . . ?
N1 C5 B C11 -85.4(3) . . . . ?
N1 C5 B C17 32.7(3) . . . . ?
N1 C5 B C19 154.4(2) . . . . ?
N2 C13 C14 C15 -1.4(5) . . . . ?
N2 C13 C18 F4 -44.9(4) . . . . ?
N2 C13 C18 F5 73.5(3) . . . . ?
N2 C13 C18 F6 -166.9(3) . . . . ?
N2 C17 B C5 -25.1(3) . . . . ?
N2 C17 B C11 91.2(3) . . . . ?
N2 C17 B C19 -144.9(2) . . . . ?
N3 C7 C8 C9 1.4(4) . . . . ?
N3 C7 C12 F7 70.4(4) . . . . ?
N3 C7 C12 F8 -171.2(3) . . . . ?
N3 C7 C12 F9 -50.5(4) . . . . ?
N3 C11 B C5 -20.9(3) . . . . ?
N3 C11 B C17 -140.8(2) . . . . ?
N3 C11 B C19 96.2(3) . . . . ?
C1 N1 C5 C4 -1.0(4) . . . . ?
C1 N1 C5 B 175.8(3) . . . . ?
C1 C2 C3 C4 -0.4(5) . . . . ?
C2 C1 C6 F1 116.0(3) . . . . ?
C2 C1 C6 F2 -124.9(3) . . . . ?
C2 C1 C6 F3 -3.6(5) . . . . ?
C2 C3 C4 C5 0.1(5) . . . . ?
C3 C4 C5 N1 0.5(4) . . . . ?
C3 C4 C5 B -176.1(3) . . . . ?
C4 C5 B C11 91.1(3) . . . . ?
C4 C5 B C17 -150.8(3) . . . . ?
C4 C5 B C19 -29.1(4) . . . . ?
C5 N1 C1 C2 0.7(4) . . . . ?
C5 N1 C1 C6 -179.4(3) . . . . ?
C6 C1 C2 C3 -179.8(3) . . . . ?
C7 N3 C11 C10 -0.5(4) . . . . ?
C7 N3 C11 B 179.9(2) . . . . ?
C7 C8 C9 C10 -1.3(4) . . . . ?
C8 C7 C12 F7 -109.4(3) . . . . ?
C8 C7 C12 F8 9.0(5) . . . . ?
C8 C7 C12 F9 129.7(3) . . . . ?
C8 C9 C10 C11 0.5(4) . . . . ?
C9 C10 C11 N3 0.4(4) . . . . ?
C9 C10 C11 B -179.9(3) . . . . ?
C10 C11 B C5 159.4(2) . . . . ?
C10 C11 B C17 39.5(3) . . . . ?
C10 C11 B C19 -83.4(3) . . . . ?
C11 N3 C7 C8 -0.4(4) . . . . ?
C11 N3 C7 C12 179.8(3) . . . . ?
C12 C7 C8 C9 -178.9(3) . . . . ?
C13 N2 C17 C16 -0.8(4) . . . . ?
C13 N2 C17 B -178.5(2) . . . . ?
C13 C14 C15 C16 -0.8(5) . . . . ?
C14 C13 C18 F4 138.0(3) . . . . ?
C14 C13 C18 F5 -103.7(3) . . . . ?
C14 C13 C18 F6 16.0(4) . . . . ?
C14 C15 C16 C17 2.2(5) . . . . ?
C15 C16 C17 N2 -1.4(4) . . . . ?
C15 C16 C17 B 176.3(3) . . . . ?
C16 C17 B C5 157.3(3) . . . . ?
C16 C17 B C11 -86.4(3) . . . . ?
C16 C17 B C19 37.5(4) . . . . ?
C17 N2 C13 C14 2.3(4) . . . . ?
C17 N2 C13 C18 -174.8(3) . . . . ?
C18 C13 C14 C15 175.5(3) . . . . ?
C19 C20 C21 C22 -0.1(5) . . . . ?
C20 C19 C24 C23 -2.1(4) . . . . ?
C20 C19 B C5 116.2(3) . . . . ?
C20 C19 B C11 0.1(4) . . . . ?
C20 C19 B C17 -121.7(3) . . . . ?
C20 C21 C22 C23 -1.8(4) . . . . ?
C20 C21 C22 C25 175.3(3) . . . . ?
C21 C22 C23 C24 1.8(4) . . . . ?
C21 C22 C25 C26 56.8(4) . . . . ?
C21 C22 C25 C27 -62.3(4) . . . . ?
C21 C22 C25 C28 178.4(3) . . . . ?
C22 C23 C24 C19 0.2(5) . . . . ?
C23 C22 C25 C26 -126.3(3) . . . . ?
C23 C22 C25 C27 114.6(3) . . . . ?
C23 C22 C25 C28 -4.7(4) . . . . ?
C24 C19 C20 C21 2.1(4) . . . . ?
C24 C19 B C5 -58.8(3) . . . . ?
C24 C19 B C11 -174.9(2) . . . . ?
C24 C19 B C17 63.3(3) . . . . ?
C25 C22 C23 C24 -175.2(3) . . . . ?
B C19 C20 C21 -173.1(3) . . . . ?
B C19 C24 C23 173.3(3) . . . . ?
